data_7124745
loop_
_publ_author_name
'Paul, Ursula S. D.'
'Braunschweig, Holger'
'Radius, Udo'

_publ_section_title
;
 Iridium-catalysed dehydrocoupling of aryl phosphine-borane adducts:
 synthesis and characterisation of high molecular weight
 poly(phosphinoboranes).
;
_journal_issue 55
_journal_name_full 'Chemical communications (Cambridge, England)'
_journal_page_first 8573
_journal_page_last 8576
_journal_paper_doi 10.1039/c6cc04363a
_journal_volume 52
_journal_year 2016
_chemical_formula_moiety 'C28 H46 Ir O2 P3'
_chemical_formula_sum 'C28 H46 Ir O2 P3'
_chemical_formula_weight 699.76
_space_group_crystal_system monoclinic
_space_group_IT_number 14
_space_group_name_Hall '-P 2ybc'
_space_group_name_H-M_alt 'P 1 21/c 1'
_atom_sites_solution_hydrogens mixed
_audit_creation_method SHELXL-2014/6
_audit_update_record
;
2016-04-06 deposited with the CCDC.
2016-06-13 downloaded from the CCDC.
;
_cell_angle_alpha 90
_cell_angle_beta 104.821(2)
_cell_angle_gamma 90
_cell_formula_units_Z 4
_cell_length_a 12.8054(14)
_cell_length_b 12.7662(14)
_cell_length_c 20.774(2)
_cell_measurement_reflns_used 9965
_cell_measurement_temperature 168(2)
_cell_measurement_theta_max 26.06
_cell_measurement_theta_min 2.33
_cell_volume 3283.1(6)
_computing_cell_refinement 'Saint-NT v. 7.23'
_computing_data_collection 'APEX2 ver. 2014.1 (Bruker AXS)'
_computing_data_reduction 'Saint-NT v. 7.23'
_computing_molecular_graphics 'XP ver. 5.1 (Bruker AXS, 1998)'
_computing_publication_material 'SHELXL-2014 (Sheldrick, 2014)'
_computing_structure_refinement 'SHELXL-2014/6 (Sheldrick, 2014)'
_computing_structure_solution 'SHELXL-2014 (Sheldrick, 2014)'
_diffrn_ambient_temperature 168(2)
_diffrn_measured_fraction_theta_full 1.000
_diffrn_measured_fraction_theta_max 0.998
_diffrn_measurement_device_type 'CCD area detector'
_diffrn_measurement_method 'phi and omega scans'
_diffrn_radiation_monochromator graphite
_diffrn_radiation_source 'fine-focus sealed tube'
_diffrn_radiation_type MoK\a
_diffrn_radiation_wavelength 0.71073
_diffrn_reflns_av_R_equivalents 0.0425
_diffrn_reflns_av_unetI/netI 0.0210
_diffrn_reflns_Laue_measured_fraction_full 1.000
_diffrn_reflns_Laue_measured_fraction_max 0.998
_diffrn_reflns_limit_h_max 15
_diffrn_reflns_limit_h_min -15
_diffrn_reflns_limit_k_max 15
_diffrn_reflns_limit_k_min -15
_diffrn_reflns_limit_l_max 25
_diffrn_reflns_limit_l_min -25
_diffrn_reflns_number 67001
_diffrn_reflns_point_group_measured_fraction_full 1.000
_diffrn_reflns_point_group_measured_fraction_max 0.998
_diffrn_reflns_theta_full 25.242
_diffrn_reflns_theta_max 26.173
_diffrn_reflns_theta_min 1.645
_exptl_absorpt_coefficient_mu 4.233
_exptl_absorpt_correction_T_max 0.7453
_exptl_absorpt_correction_T_min 0.5783
_exptl_absorpt_correction_type analytical
_exptl_absorpt_process_details 'Sadabs 2014/3 (Bruker 2014)'
_exptl_crystal_colour orange
_exptl_crystal_density_diffrn 1.416
_exptl_crystal_description block
_exptl_crystal_F_000 1408
_exptl_crystal_size_max 0.200
_exptl_crystal_size_mid 0.100
_exptl_crystal_size_min 0.090
_refine_diff_density_max 0.770
_refine_diff_density_min -0.309
_refine_diff_density_rms 0.083
_refine_ls_extinction_method none
_refine_ls_goodness_of_fit_ref 1.069
_refine_ls_hydrogen_treatment mixed
_refine_ls_matrix_type full
_refine_ls_number_parameters 328
_refine_ls_number_reflns 6565
_refine_ls_number_restraints 0
_refine_ls_restrained_S_all 1.069
_refine_ls_R_factor_all 0.0243
_refine_ls_R_factor_gt 0.0199
_refine_ls_shift/su_max 0.003
_refine_ls_shift/su_mean 0.000
_refine_ls_structure_factor_coef Fsqd
_refine_ls_weighting_details 'w=1/[\s^2^(Fo^2^)+(0.0251P)^2^+1.3232P] where P=(Fo^2^+2Fc^2^)/3'
_refine_ls_weighting_scheme calc
_refine_ls_wR_factor_gt 0.0463
_refine_ls_wR_factor_ref 0.0485
_reflns_Friedel_coverage 0.000
_reflns_number_gt 5939
_reflns_number_total 6565
_reflns_threshold_expression 'I > 2\s(I)'
_cod_data_source_file c6cc04363a2.cif
_cod_data_source_block compound_6a
_cod_original_sg_symbol_H-M 'P 21/c'
_cod_database_code 7124745
_shelx_space_group_comment
;
The symmetry employed for this shelxl refinement is uniquely defined
by the following loop, which should always be used as a source of
symmetry information in preference to the above space-group names.
They are only intended as comments.
;
_shelx_estimated_absorpt_t_min 0.485
_shelx_estimated_absorpt_t_max 0.702
_shelxl_version_number 2014/6

loop_
_space_group_symop_operation_xyz
'x, y, z'
'-x, y+1/2, -z+1/2'
'-x, -y, -z'
'x, -y-1/2, z-1/2'

loop_
_atom_site_label
_atom_site_type_symbol
_atom_site_fract_x
_atom_site_fract_y
_atom_site_fract_z
_atom_site_U_iso_or_equiv
_atom_site_adp_type
_atom_site_occupancy
_atom_site_site_symmetry_order
_atom_site_calc_flag
_atom_site_refinement_flags_posn
_atom_site_refinement_flags_adp
Ir1 Ir 0.73716(2) 0.64594(2) 0.69451(2) 0.01842(4) Uani 1 1 d . .
H1 H 0.709(2) 0.503(2) 0.5706(16) 0.048(9) Uiso 1 1 d . .
O1 O 0.85461(15) 0.70069(14) 0.84441(9) 0.0279(4) Uani 1 1 d . .
C1 C 0.73897(19) 0.77940(19) 0.74873(12) 0.0190(5) Uani 1 1 d . .
P1 P 0.85293(5) 0.60042(5) 0.79301(3) 0.02078(14) Uani 1 1 d . .
P2 P 0.63187(6) 0.75277(5) 0.61742(3) 0.02172(14) Uani 1 1 d . .
H2 H 0.825(2) 0.448(2) 0.6374(14) 0.036(8) Uiso 1 1 d . .
O2 O 0.62412(16) 0.86603(13) 0.65564(9) 0.0257(4) Uani 1 1 d . .
C2 C 0.7954(2) 0.7872(2) 0.81498(13) 0.0218(5) Uani 1 1 d . .
P3 P 0.73506(6) 0.49817(5) 0.63421(4) 0.02623(16) Uani 1 1 d . .
C3 C 0.7954(2) 0.8759(2) 0.85367(14) 0.0263(6) Uani 1 1 d . .
H3 H 0.8352 0.8778 0.8990 0.032 Uiso 1 1 calc R U
C5 C 0.6785(2) 0.95960(19) 0.75816(13) 0.0241(6) Uani 1 1 d . .
H5 H 0.6382 1.0188 0.7380 0.029 Uiso 1 1 calc R U
C4 C 0.7357(2) 0.9614(2) 0.82427(13) 0.0265(6) Uani 1 1 d . .
H4 H 0.7341 1.0226 0.8500 0.032 Uiso 1 1 calc R U
C6 C 0.6816(2) 0.86900(19) 0.72209(12) 0.0199(5) Uani 1 1 d . .
C9 C 1.0739(2) 0.5884(3) 0.86525(17) 0.0455(8) Uani 1 1 d . .
H9A H 1.1490 0.5987 0.8635 0.068 Uiso 1 1 calc R U
H9B H 1.0663 0.5191 0.8839 0.068 Uiso 1 1 calc R U
H9C H 1.0542 0.6425 0.8934 0.068 Uiso 1 1 calc R U
C8 C 1.0231(3) 0.6999(3) 0.7652(2) 0.0632(12) Uani 1 1 d . .
H8A H 1.0988 0.7016 0.7634 0.095 Uiso 1 1 calc R U
H8B H 1.0093 0.7578 0.7929 0.095 Uiso 1 1 calc R U
H8C H 0.9761 0.7070 0.7200 0.095 Uiso 1 1 calc R U
C28 C 0.5655(2) 0.3902(2) 0.66789(13) 0.0262(6) Uani 1 1 d . .
H28 H 0.5417 0.4573 0.6780 0.031 Uiso 1 1 calc R U
C27 C 0.5070(2) 0.3018(2) 0.67585(13) 0.0296(6) Uani 1 1 d . .
H27 H 0.4427 0.3085 0.6903 0.035 Uiso 1 1 calc R U
C26 C 0.5426(2) 0.2041(2) 0.66266(14) 0.0301(6) Uani 1 1 d . .
H26 H 0.5033 0.1434 0.6687 0.036 Uiso 1 1 calc R U
C25 C 0.6352(2) 0.1945(2) 0.64074(14) 0.0296(6) Uani 1 1 d . .
H25 H 0.6597 0.1271 0.6318 0.036 Uiso 1 1 calc R U
C24 C 0.6924(2) 0.2825(2) 0.63180(13) 0.0251(6) Uani 1 1 d . .
H24 H 0.7556 0.2754 0.6163 0.030 Uiso 1 1 calc R U
C23 C 0.6582(2) 0.3816(2) 0.64534(12) 0.0215(5) Uani 1 1 d . .
C7 C 0.9996(2) 0.5959(2) 0.79505(15) 0.0321(7) Uani 1 1 d . .
C10 C 1.0220(3) 0.5061(3) 0.7526(2) 0.0659(12) Uani 1 1 d . .
H10A H 0.9784 0.5149 0.7067 0.099 Uiso 1 1 calc R U
H10B H 1.0032 0.4397 0.7704 0.099 Uiso 1 1 calc R U
H10C H 1.0988 0.5058 0.7532 0.099 Uiso 1 1 calc R U
C11 C 0.8142(2) 0.4964(2) 0.84591(13) 0.0254(6) Uani 1 1 d . .
C12 C 0.8731(2) 0.5007(2) 0.91999(14) 0.0357(7) Uani 1 1 d . .
H12A H 0.9465 0.4730 0.9264 0.054 Uiso 1 1 calc R U
H12B H 0.8338 0.4583 0.9454 0.054 Uiso 1 1 calc R U
H12C H 0.8767 0.5734 0.9355 0.054 Uiso 1 1 calc R U
C13 C 0.8269(3) 0.3874(2) 0.81836(16) 0.0423(8) Uani 1 1 d . .
H13A H 0.7909 0.3854 0.7707 0.063 Uiso 1 1 calc R U
H13B H 0.7942 0.3352 0.8418 0.063 Uiso 1 1 calc R U
H13C H 0.9039 0.3717 0.8250 0.063 Uiso 1 1 calc R U
C14 C 0.6937(2) 0.5170(3) 0.83969(15) 0.0409(8) Uani 1 1 d . .
H14A H 0.6538 0.5140 0.7927 0.061 Uiso 1 1 calc R U
H14B H 0.6849 0.5866 0.8576 0.061 Uiso 1 1 calc R U
H14C H 0.6656 0.4638 0.8648 0.061 Uiso 1 1 calc R U
C15 C 0.4843(2) 0.7246(2) 0.58745(14) 0.0294(6) Uani 1 1 d . .
C16 C 0.4455(2) 0.7125(3) 0.65120(15) 0.0372(7) Uani 1 1 d . .
H16A H 0.3690 0.6927 0.6394 0.056 Uiso 1 1 calc R U
H16B H 0.4547 0.7791 0.6754 0.056 Uiso 1 1 calc R U
H16C H 0.4881 0.6580 0.6794 0.056 Uiso 1 1 calc R U
C17 C 0.4652(3) 0.6212(2) 0.54871(17) 0.0412(8) Uani 1 1 d . .
H17A H 0.3883 0.6032 0.5384 0.062 Uiso 1 1 calc R U
H17B H 0.5076 0.5655 0.5757 0.062 Uiso 1 1 calc R U
H17C H 0.4874 0.6288 0.5072 0.062 Uiso 1 1 calc R U
C18 C 0.4193(3) 0.8121(3) 0.54537(15) 0.0405(7) Uani 1 1 d . .
H18A H 0.4355 0.8140 0.5017 0.061 Uiso 1 1 calc R U
H18B H 0.4387 0.8794 0.5679 0.061 Uiso 1 1 calc R U
H18C H 0.3420 0.7991 0.5394 0.061 Uiso 1 1 calc R U
C19 C 0.6901(2) 0.8027(2) 0.54916(14) 0.0320(7) Uani 1 1 d . .
C20 C 0.6780(3) 0.7231(3) 0.49370(16) 0.0500(9) Uani 1 1 d . .
H20A H 0.6017 0.7168 0.4699 0.075 Uiso 1 1 calc R U
H20B H 0.7049 0.6550 0.5126 0.075 Uiso 1 1 calc R U
H20C H 0.7197 0.7460 0.4627 0.075 Uiso 1 1 calc R U
C21 C 0.6437(3) 0.9077(3) 0.51999(18) 0.0572(11) Uani 1 1 d . .
H21A H 0.6875 0.9356 0.4916 0.086 Uiso 1 1 calc R U
H21B H 0.6445 0.9571 0.5562 0.086 Uiso 1 1 calc R U
H21C H 0.5692 0.8977 0.4934 0.086 Uiso 1 1 calc R U
C22 C 0.8109(3) 0.8167(4) 0.58246(18) 0.0625(11) Uani 1 1 d . .
H22A H 0.8473 0.8443 0.5499 0.094 Uiso 1 1 calc R U
H22B H 0.8425 0.7489 0.5990 0.094 Uiso 1 1 calc R U
H22C H 0.8201 0.8658 0.6197 0.094 Uiso 1 1 calc R U

loop_
_atom_site_aniso_label
_atom_site_aniso_U_11
_atom_site_aniso_U_22
_atom_site_aniso_U_33
_atom_site_aniso_U_23
_atom_site_aniso_U_13
_atom_site_aniso_U_12
Ir1 0.02132(6) 0.01540(6) 0.01932(6) -0.00191(4) 0.00659(4) 0.00022(4)
O1 0.0335(11) 0.0197(10) 0.0251(10) -0.0017(8) -0.0025(8) 0.0059(8)
C1 0.0202(13) 0.0164(12) 0.0220(13) -0.0001(10) 0.0082(10) -0.0023(10)
P1 0.0193(3) 0.0177(3) 0.0250(4) 0.0001(3) 0.0051(3) 0.0019(3)
P2 0.0279(4) 0.0200(3) 0.0178(3) -0.0012(3) 0.0068(3) 0.0005(3)
O2 0.0370(11) 0.0199(9) 0.0182(9) -0.0002(7) 0.0036(8) 0.0042(8)
C2 0.0208(13) 0.0192(13) 0.0246(14) 0.0009(10) 0.0041(11) -0.0001(10)
P3 0.0330(4) 0.0203(3) 0.0288(4) -0.0062(3) 0.0142(3) -0.0016(3)
C3 0.0309(15) 0.0231(14) 0.0234(14) -0.0055(11) 0.0042(12) -0.0035(11)
C5 0.0281(14) 0.0157(13) 0.0307(15) 0.0009(11) 0.0116(12) 0.0022(10)
C4 0.0325(15) 0.0190(14) 0.0290(15) -0.0069(11) 0.0097(12) -0.0034(11)
C6 0.0219(13) 0.0189(13) 0.0195(13) 0.0016(10) 0.0063(10) -0.0018(10)
C9 0.0219(15) 0.051(2) 0.058(2) 0.0091(17) -0.0005(14) -0.0002(14)
C8 0.0293(18) 0.071(3) 0.088(3) 0.041(2) 0.0131(19) -0.0066(18)
C28 0.0258(14) 0.0251(14) 0.0280(15) -0.0030(12) 0.0072(11) 0.0062(11)
C27 0.0205(14) 0.0398(17) 0.0287(15) 0.0018(13) 0.0068(11) 0.0004(12)
C26 0.0258(15) 0.0288(15) 0.0328(16) 0.0062(12) 0.0021(12) -0.0038(12)
C25 0.0318(15) 0.0203(14) 0.0342(16) 0.0002(12) 0.0038(12) 0.0039(12)
C24 0.0240(14) 0.0252(14) 0.0264(14) -0.0011(11) 0.0070(11) 0.0040(11)
C23 0.0236(13) 0.0203(13) 0.0184(13) -0.0019(10) 0.0015(10) -0.0001(10)
C7 0.0201(14) 0.0310(16) 0.0452(18) 0.0031(13) 0.0081(13) -0.0003(12)
C10 0.0270(18) 0.092(3) 0.085(3) -0.033(2) 0.0268(19) 0.0037(19)
C11 0.0294(15) 0.0229(14) 0.0245(14) 0.0027(11) 0.0081(11) 0.0004(11)
C12 0.0403(17) 0.0392(17) 0.0270(16) 0.0044(13) 0.0074(13) 0.0017(14)
C13 0.071(2) 0.0241(15) 0.0344(18) 0.0043(13) 0.0173(16) 0.0004(16)
C14 0.0325(17) 0.061(2) 0.0317(17) 0.0074(15) 0.0133(13) -0.0053(15)
C15 0.0275(15) 0.0318(15) 0.0266(15) -0.0024(12) 0.0024(12) 0.0024(12)
C16 0.0307(16) 0.0429(18) 0.0387(18) 0.0029(14) 0.0103(13) -0.0013(14)
C17 0.0333(17) 0.0395(18) 0.0430(19) -0.0117(15) -0.0042(14) -0.0023(14)
C18 0.0387(18) 0.0447(19) 0.0335(17) 0.0022(15) 0.0007(14) 0.0107(15)
C19 0.0450(18) 0.0305(16) 0.0244(15) 0.0034(12) 0.0159(13) 0.0006(13)
C20 0.085(3) 0.045(2) 0.0313(18) 0.0002(15) 0.0347(18) 0.0069(18)
C21 0.096(3) 0.038(2) 0.053(2) 0.0182(17) 0.046(2) 0.0130(19)
C22 0.054(2) 0.092(3) 0.047(2) 0.017(2) 0.0222(18) -0.024(2)

loop_
_atom_type_symbol
_atom_type_description
_atom_type_scat_dispersion_real
_atom_type_scat_dispersion_imag
_atom_type_scat_source
C C 0.0033 0.0016 'International Tables Vol C Tables 4.2.6.8 and 6.1.1.4'
H H 0.0000 0.0000 'International Tables Vol C Tables 4.2.6.8 and 6.1.1.4'
P P 0.1023 0.0942 'International Tables Vol C Tables 4.2.6.8 and 6.1.1.4'
Ir Ir -1.4442 7.9887 'International Tables Vol C Tables 4.2.6.8 and 6.1.1.4'
O O 0.0106 0.0060 'International Tables Vol C Tables 4.2.6.8 and 6.1.1.4'

loop_
_geom_angle_atom_site_label_1
_geom_angle_atom_site_label_2
_geom_angle_atom_site_label_3
_geom_angle
C1 Ir1 P3 179.88(8)
C1 Ir1 P2 78.94(7)
P3 Ir1 P2 100.95(3)
C1 Ir1 P1 78.69(7)
P3 Ir1 P1 101.42(3)
P2 Ir1 P1 157.31(2)
C2 O1 P1 114.41(16)
C2 C1 C6 115.0(2)
C2 C1 Ir1 122.59(18)
C6 C1 Ir1 122.37(19)
O1 P1 C7 99.28(12)
O1 P1 C11 97.53(11)
C7 P1 C11 112.41(13)
O1 P1 Ir1 106.22(7)
C7 P1 Ir1 116.64(10)
C11 P1 Ir1 120.02(9)
O2 P2 C15 98.50(11)
O2 P2 C19 98.58(12)
C15 P2 C19 112.18(13)
O2 P2 Ir1 106.44(7)
C15 P2 Ir1 119.21(9)
C19 P2 Ir1 117.35(10)
C6 O2 P2 114.62(15)
C1 C2 C3 123.9(2)
C1 C2 O1 117.8(2)
C3 C2 O1 118.3(2)
C23 P3 Ir1 122.60(9)
C23 P3 H1 99.5(14)
Ir1 P3 H1 119.7(14)
C23 P3 H2 95.4(12)
Ir1 P3 H2 119.5(12)
H1 P3 H2 93.9(18)
C4 C3 C2 118.0(3)
C4 C3 H3 121.0
C2 C3 H3 121.0
C4 C5 C6 118.1(2)
C4 C5 H5 121.0
C6 C5 H5 121.0
C5 C4 C3 121.3(2)
C5 C4 H4 119.4
C3 C4 H4 119.4
C5 C6 O2 118.7(2)
C5 C6 C1 123.7(2)
O2 C6 C1 117.6(2)
C7 C9 H9A 109.5
C7 C9 H9B 109.5
H9A C9 H9B 109.5
C7 C9 H9C 109.5
H9A C9 H9C 109.5
H9B C9 H9C 109.5
C7 C8 H8A 109.5
C7 C8 H8B 109.5
H8A C8 H8B 109.5
C7 C8 H8C 109.5
H8A C8 H8C 109.5
H8B C8 H8C 109.5
C27 C28 C23 120.7(3)
C27 C28 H28 119.6
C23 C28 H28 119.6
C26 C27 C28 119.7(3)
C26 C27 H27 120.1
C28 C27 H27 120.1
C27 C26 C25 120.1(3)
C27 C26 H26 120.0
C25 C26 H26 120.0
C24 C25 C26 120.1(3)
C24 C25 H25 119.9
C26 C25 H25 119.9
C25 C24 C23 120.6(3)
C25 C24 H24 119.7
C23 C24 H24 119.7
C28 C23 C24 118.7(2)
C28 C23 P3 120.9(2)
C24 C23 P3 120.5(2)
C10 C7 C9 110.1(3)
C10 C7 C8 109.5(3)
C9 C7 C8 107.7(3)
C10 C7 P1 110.4(2)
C9 C7 P1 113.6(2)
C8 C7 P1 105.4(2)
C7 C10 H10A 109.5
C7 C10 H10B 109.5
H10A C10 H10B 109.5
C7 C10 H10C 109.5
H10A C10 H10C 109.5
H10B C10 H10C 109.5
C13 C11 C12 109.6(2)
C13 C11 C14 109.0(3)
C12 C11 C14 107.7(2)
C13 C11 P1 110.89(19)
C12 C11 P1 115.37(19)
C14 C11 P1 103.91(18)
C11 C12 H12A 109.5
C11 C12 H12B 109.5
H12A C12 H12B 109.5
C11 C12 H12C 109.5
H12A C12 H12C 109.5
H12B C12 H12C 109.5
C11 C13 H13A 109.5
C11 C13 H13B 109.5
H13A C13 H13B 109.5
C11 C13 H13C 109.5
H13A C13 H13C 109.5
H13B C13 H13C 109.5
C11 C14 H14A 109.5
C11 C14 H14B 109.5
H14A C14 H14B 109.5
C11 C14 H14C 109.5
H14A C14 H14C 109.5
H14B C14 H14C 109.5
C18 C15 C17 109.8(2)
C18 C15 C16 108.5(2)
C17 C15 C16 108.8(3)
C18 C15 P2 114.0(2)
C17 C15 P2 110.7(2)
C16 C15 P2 104.76(19)
C15 C16 H16A 109.5
C15 C16 H16B 109.5
H16A C16 H16B 109.5
C15 C16 H16C 109.5
H16A C16 H16C 109.5
H16B C16 H16C 109.5
C15 C17 H17A 109.5
C15 C17 H17B 109.5
H17A C17 H17B 109.5
C15 C17 H17C 109.5
H17A C17 H17C 109.5
H17B C17 H17C 109.5
C15 C18 H18A 109.5
C15 C18 H18B 109.5
H18A C18 H18B 109.5
C15 C18 H18C 109.5
H18A C18 H18C 109.5
H18B C18 H18C 109.5
C20 C19 C21 109.5(3)
C20 C19 C22 108.4(3)
C21 C19 C22 108.8(3)
C20 C19 P2 111.4(2)
C21 C19 P2 114.1(2)
C22 C19 P2 104.4(2)
C19 C20 H20A 109.5
C19 C20 H20B 109.5
H20A C20 H20B 109.5
C19 C20 H20C 109.5
H20A C20 H20C 109.5
H20B C20 H20C 109.5
C19 C21 H21A 109.5
C19 C21 H21B 109.5
H21A C21 H21B 109.5
C19 C21 H21C 109.5
H21A C21 H21C 109.5
H21B C21 H21C 109.5
C19 C22 H22A 109.5
C19 C22 H22B 109.5
H22A C22 H22B 109.5
C19 C22 H22C 109.5
H22A C22 H22C 109.5
H22B C22 H22C 109.5

loop_
_geom_bond_atom_site_label_1
_geom_bond_atom_site_label_2
_geom_bond_distance
Ir1 C1 2.039(2)
Ir1 P3 2.2608(7)
Ir1 P2 2.2666(7)
Ir1 P1 2.2740(7)
O1 C2 1.390(3)
O1 P1 1.6635(19)
C1 C2 1.385(3)
C1 C6 1.395(3)
P1 C7 1.869(3)
P1 C11 1.870(3)
P2 O2 1.6647(18)
P2 C15 1.867(3)
P2 C19 1.874(3)
O2 C6 1.389(3)
C2 C3 1.388(4)
P3 C23 1.831(3)
P3 H1 1.28(3)
P3 H2 1.30(3)
C3 C4 1.382(4)
C3 H3 0.9500
C5 C4 1.382(4)
C5 C6 1.384(3)
C5 H5 0.9500
C4 H4 0.9500
C9 C7 1.527(4)
C9 H9A 0.9800
C9 H9B 0.9800
C9 H9C 0.9800
C8 C7 1.527(4)
C8 H8A 0.9800
C8 H8B 0.9800
C8 H8C 0.9800
C28 C27 1.387(4)
C28 C23 1.388(4)
C28 H28 0.9500
C27 C26 1.379(4)
C27 H27 0.9500
C26 C25 1.381(4)
C26 H26 0.9500
C25 C24 1.379(4)
C25 H25 0.9500
C24 C23 1.391(4)
C24 H24 0.9500
C7 C10 1.518(5)
C10 H10A 0.9800
C10 H10B 0.9800
C10 H10C 0.9800
C11 C13 1.529(4)
C11 C12 1.532(4)
C11 C14 1.538(4)
C12 H12A 0.9800
C12 H12B 0.9800
C12 H12C 0.9800
C13 H13A 0.9800
C13 H13B 0.9800
C13 H13C 0.9800
C14 H14A 0.9800
C14 H14B 0.9800
C14 H14C 0.9800
C15 C18 1.528(4)
C15 C17 1.533(4)
C15 C16 1.537(4)
C16 H16A 0.9800
C16 H16B 0.9800
C16 H16C 0.9800
C17 H17A 0.9800
C17 H17B 0.9800
C17 H17C 0.9800
C18 H18A 0.9800
C18 H18B 0.9800
C18 H18C 0.9800
C19 C20 1.514(4)
C19 C21 1.527(4)
C19 C22 1.536(5)
C20 H20A 0.9800
C20 H20B 0.9800
C20 H20C 0.9800
C21 H21A 0.9800
C21 H21B 0.9800
C21 H21C 0.9800
C22 H22A 0.9800
C22 H22B 0.9800
C22 H22C 0.9800

loop_
_geom_torsion_atom_site_label_1
_geom_torsion_atom_site_label_2
_geom_torsion_atom_site_label_3
_geom_torsion_atom_site_label_4
_geom_torsion
C2 O1 P1 C7 116.43(19)
C2 O1 P1 C11 -129.28(19)
C2 O1 P1 Ir1 -4.94(18)
C15 P2 O2 C6 124.46(18)
C19 P2 O2 C6 -121.42(19)
Ir1 P2 O2 C6 0.51(18)
C6 C1 C2 C3 0.8(4)
Ir1 C1 C2 C3 -177.9(2)
C6 C1 C2 O1 -179.7(2)
Ir1 C1 C2 O1 1.5(3)
P1 O1 C2 C1 2.7(3)
P1 O1 C2 C3 -177.8(2)
C1 C2 C3 C4 -0.1(4)
O1 C2 C3 C4 -179.6(2)
C6 C5 C4 C3 0.6(4)
C2 C3 C4 C5 -0.6(4)
C4 C5 C6 O2 179.8(2)
C4 C5 C6 C1 0.2(4)
P2 O2 C6 C5 -179.05(19)
P2 O2 C6 C1 0.6(3)
C2 C1 C6 C5 -0.8(4)
Ir1 C1 C6 C5 177.9(2)
C2 C1 C6 O2 179.5(2)
Ir1 C1 C6 O2 -1.7(3)
C23 C28 C27 C26 1.4(4)
C28 C27 C26 C25 -0.9(4)
C27 C26 C25 C24 -0.2(4)
C26 C25 C24 C23 0.7(4)
C27 C28 C23 C24 -0.9(4)
C27 C28 C23 P3 179.6(2)
C25 C24 C23 C28 -0.1(4)
C25 C24 C23 P3 179.4(2)
Ir1 P3 C23 C28 28.0(3)
Ir1 P3 C23 C24 -151.52(18)
O1 P1 C7 C10 178.2(3)
C11 P1 C7 C10 76.0(3)
Ir1 P1 C7 C10 -68.3(3)
O1 P1 C7 C9 54.0(2)
C11 P1 C7 C9 -48.2(3)
Ir1 P1 C7 C9 167.48(19)
O1 P1 C7 C8 -63.7(3)
C11 P1 C7 C8 -165.8(2)
Ir1 P1 C7 C8 49.8(3)
O1 P1 C11 C13 -168.8(2)
C7 P1 C11 C13 -65.5(2)
Ir1 P1 C11 C13 77.5(2)
O1 P1 C11 C12 -43.4(2)
C7 P1 C11 C12 59.9(2)
Ir1 P1 C11 C12 -157.13(17)
O1 P1 C11 C14 74.23(19)
C7 P1 C11 C14 177.55(19)
Ir1 P1 C11 C14 -39.5(2)
O2 P2 C15 C18 55.4(2)
C19 P2 C15 C18 -47.5(2)
Ir1 P2 C15 C18 169.69(17)
O2 P2 C15 C17 179.8(2)
C19 P2 C15 C17 76.9(2)
Ir1 P2 C15 C17 -65.9(2)
O2 P2 C15 C16 -63.0(2)
C19 P2 C15 C16 -165.98(19)
Ir1 P2 C15 C16 51.2(2)
O2 P2 C19 C20 -163.9(2)
C15 P2 C19 C20 -61.0(3)
Ir1 P2 C19 C20 82.5(2)
O2 P2 C19 C21 -39.3(3)
C15 P2 C19 C21 63.6(3)
Ir1 P2 C19 C21 -152.8(2)
O2 P2 C19 C22 79.4(2)
C15 P2 C19 C22 -177.8(2)
Ir1 P2 C19 C22 -34.2(3)
